data_1560798
loop_
_publ_author_name
'Fan, Liming'
'Zhao, Li'
'Wang, Jiang'
'Lv, Hongxiao'
'Zhang, Yujuan'
'Hu, Tuoping'
'Zhang, Xiutang'

_publ_section_title
;
 Aromatic 3,5-Di(2&#x2032;,4&#x2032;-dicarboxylphenyl)benozoic acid based
 coordination polymers as luminescent sensor for the sensitive detection
 of chromate anions in aqueous solution
;
_journal_name_full 'Journal of Solid State Chemistry'
_journal_page_first 189
_journal_page_last 195
_journal_paper_doi 10.1016/j.jssc.2018.07.021
_journal_volume 266
_journal_year 2018
_chemical_formula_sum 'C82 H60 N12 Ni3 O24'
_chemical_formula_weight 1773.55
_space_group_IT_number 2
_space_group_name_Hall '-P 1'
_space_group_name_H-M_alt 'P -1'
_symmetry_cell_setting triclinic
_symmetry_space_group_name_H-M 'P -1'
_atom_sites_solution_hydrogens geom
_atom_sites_solution_primary direct
_atom_sites_solution_secondary difmap
_cell_angle_alpha 103.9220(10)
_cell_angle_beta 101.1440(10)
_cell_angle_gamma 109.5620(10)
_cell_formula_units_Z 1
_cell_length_a 10.3259(4)
_cell_length_b 12.6968(5)
_cell_length_c 16.7920(7)
_cell_measurement_reflns_used 3532
_cell_measurement_temperature 293(2)
_cell_measurement_theta_max 29.833
_cell_measurement_theta_min 2.893
_cell_volume 1921.15(14)
_computing_cell_refinement 'Bruker SMART'
_computing_data_collection 'Bruker SMART'
_computing_data_reduction 'Bruker SAINT'
_computing_molecular_graphics 'Bruker SHELXTL'
_computing_publication_material 'Bruker SHELXTL'
_computing_structure_refinement 'SHELXL-97 (Sheldrick, 1997)'
_computing_structure_solution 'SHELXS-97 (Sheldrick, 1990)'
_diffrn_ambient_temperature 293(2)
_diffrn_measured_fraction_theta_full 0.998
_diffrn_measured_fraction_theta_max 0.998
_diffrn_measurement_device_type 'CCD area detector'
_diffrn_measurement_method 'phi and omega scans'
_diffrn_radiation_monochromator graphite
_diffrn_radiation_source 'fine-focus sealed tube'
_diffrn_radiation_type MoK\a
_diffrn_radiation_wavelength 0.71073
_diffrn_reflns_av_R_equivalents 0.0457
_diffrn_reflns_av_sigmaI/netI 0.0273
_diffrn_reflns_limit_h_max 12
_diffrn_reflns_limit_h_min -12
_diffrn_reflns_limit_k_max 15
_diffrn_reflns_limit_k_min -15
_diffrn_reflns_limit_l_max 19
_diffrn_reflns_limit_l_min -19
_diffrn_reflns_number 34137
_diffrn_reflns_theta_full 25.01
_diffrn_reflns_theta_max 25.01
_diffrn_reflns_theta_min 3.11
_diffrn_standards_number 0
_exptl_absorpt_coefficient_mu 0.818
_exptl_absorpt_correction_T_max 0.9822
_exptl_absorpt_correction_T_min 0.7432
_exptl_absorpt_correction_type multi-scan
_exptl_absorpt_process_details 'SADABS; Bruker, 2000'
_exptl_crystal_colour green
_exptl_crystal_density_diffrn 1.533
_exptl_crystal_density_method 'not measured'
_exptl_crystal_description block
_exptl_crystal_F_000 912
_exptl_crystal_size_max 0.385
_exptl_crystal_size_mid 0.310
_exptl_crystal_size_min 0.297
_refine_diff_density_max 0.513
_refine_diff_density_min -0.557
_refine_diff_density_rms 0.065
_refine_ls_extinction_method none
_refine_ls_goodness_of_fit_ref 1.080
_refine_ls_hydrogen_treatment mixed
_refine_ls_matrix_type full
_refine_ls_number_parameters 551
_refine_ls_number_reflns 6751
_refine_ls_number_restraints 0
_refine_ls_restrained_S_all 1.080
_refine_ls_R_factor_all 0.0440
_refine_ls_R_factor_gt 0.0375
_refine_ls_shift/su_max 0.001
_refine_ls_shift/su_mean 0.000
_refine_ls_structure_factor_coef Fsqd
_refine_ls_weighting_details 'calc w=1/[\s^2^(Fo^2^)+(0.0622P)^2^+0.8317P] where P=(Fo^2^+2Fc^2^)/3'
_refine_ls_weighting_scheme calc
_refine_ls_wR_factor_gt 0.1010
_refine_ls_wR_factor_ref 0.1047
_reflns_number_gt 5940
_reflns_number_total 6751
_reflns_threshold_expression >2sigma(I)
_cod_data_source_file 1.cif
_cod_data_source_block 1
_cod_original_cell_volume 1921.15(13)
_cod_original_sg_symbol_H-M P-1
_cod_database_code 1560798

loop_
_symmetry_equiv_pos_as_xyz
'x, y, z'
'-x, -y, -z'

loop_
_atom_site_label
_atom_site_type_symbol
_atom_site_fract_x
_atom_site_fract_y
_atom_site_fract_z
_atom_site_U_iso_or_equiv
_atom_site_adp_type
_atom_site_occupancy
_atom_site_symmetry_multiplicity
_atom_site_calc_flag
_atom_site_refinement_flags
_atom_site_disorder_assembly
_atom_site_disorder_group
Ni1 Ni 0.32434(3) 0.33170(2) 0.663040(17) 0.02053(10) Uani 1 1 d . . .
Ni2 Ni 0.5000 0.5000 1.0000 0.02750(12) Uani 1 2 d S . .
O11 O 0.36308(16) 0.25599(13) 0.75709(10) 0.0260(3) Uani 1 1 d . . .
H11A H 0.2839 0.2209 0.7680 0.039 Uiso 1 1 d R . .
H11B H 0.4243 0.3100 0.8044 0.039 Uiso 1 1 d R . .
O3 O 0.47678(16) 0.50472(13) 0.74929(10) 0.0275(4) Uani 1 1 d . . .
O10 O 0.52954(17) 0.34997(13) 0.92540(10) 0.0283(4) Uani 1 1 d . . .
O5 O 1.14728(16) 0.33725(14) 0.69565(10) 0.0287(4) Uani 1 1 d . . .
O4 O 0.54532(16) 0.39194(13) 0.66180(10) 0.0263(3) Uani 1 1 d . . .
O6 O 1.08413(17) 0.18232(14) 0.74184(12) 0.0345(4) Uani 1 1 d . . .
O9 O 0.68519(19) 0.31432(15) 1.01585(11) 0.0387(4) Uani 1 1 d . . .
O1 O 1.0122(2) 0.97227(17) 0.76419(18) 0.0605(6) Uani 1 1 d . . .
H1 H 1.0125 1.0352 0.7596 0.091 Uiso 1 1 calc R . .
O2 O 0.7763(2) 0.91682(18) 0.72082(17) 0.0614(6) Uani 1 1 d . . .
O8 O 0.3289(2) -0.13237(15) 0.92585(12) 0.0395(4) Uani 1 1 d . . .
H8 H 0.3105 -0.1916 0.9405 0.059 Uiso 1 1 calc R . .
N1 N 0.2436(2) 1.16472(16) 0.57654(12) 0.0311(5) Uani 1 1 d . . .
N4 N 0.2842(2) 0.41177(17) 0.57448(12) 0.0278(4) Uani 1 1 d . . .
O12 O 0.3955(2) 0.52014(17) 0.89110(11) 0.0444(5) Uani 1 1 d . . .
H12A H 0.3702 0.5780 0.9053 0.067 Uiso 1 1 d R . .
H12B H 0.3203 0.4569 0.8624 0.067 Uiso 1 1 d R . .
N5 N 0.6961(2) 0.60827(18) 0.99882(15) 0.0393(5) Uani 1 1 d . . .
O7 O 0.3341(3) -0.25148(17) 0.80686(16) 0.0664(7) Uani 1 1 d . . .
N3 N 0.2528(2) 0.55139(17) 0.52758(13) 0.0343(5) Uani 1 1 d . . .
C24 C 0.8449(2) 0.44646(19) 0.78076(14) 0.0240(5) Uani 1 1 d . . .
C31 C 0.7226(2) 0.58345(18) 0.75086(14) 0.0229(5) Uani 1 1 d . . .
C22 C 0.7368(2) 0.25479(19) 0.79755(14) 0.0239(5) Uani 1 1 d . . .
C23 C 0.7401(2) 0.36698(19) 0.80296(14) 0.0246(5) Uani 1 1 d . . .
H23 H 0.6710 0.3891 0.8217 0.029 Uiso 1 1 calc R . .
C21 C 0.8475(2) 0.22658(19) 0.77507(14) 0.0258(5) Uani 1 1 d . . .
H21 H 0.8493 0.1534 0.7738 0.031 Uiso 1 1 calc R . .
N2 N 0.2060(3) 0.97751(18) 0.52590(13) 0.0438(6) Uani 1 1 d . . .
C30 C 0.7347(2) 0.69329(19) 0.74399(15) 0.0268(5) Uani 1 1 d . . .
H30 H 0.6517 0.7062 0.7271 0.032 Uiso 1 1 calc R . .
C26 C 0.8472(2) 0.56374(19) 0.77848(14) 0.0249(5) Uani 1 1 d . . .
C33 C 0.5739(2) 0.48693(19) 0.71923(14) 0.0235(5) Uani 1 1 d . . .
C34 C 0.6202(2) 0.15822(19) 0.80980(14) 0.0242(5) Uani 1 1 d . . .
C27 C 0.9801(3) 0.6583(2) 0.80154(18) 0.0353(6) Uani 1 1 d . . .
H27 H 1.0635 0.6486 0.8237 0.042 Uiso 1 1 calc R . .
N6 N 0.8667(2) 0.76818(19) 0.99940(15) 0.0436(6) Uani 1 1 d . . .
C25 C 0.9516(2) 0.4140(2) 0.75625(15) 0.0274(5) Uani 1 1 d . . .
H25 H 1.0217 0.4662 0.7408 0.033 Uiso 1 1 calc R . .
C39 C 0.5608(2) 0.16995(19) 0.87799(14) 0.0244(5) Uani 1 1 d . . .
C41 C 0.5966(2) 0.28795(19) 0.94471(15) 0.0258(5) Uani 1 1 d . . .
C20 C 0.9544(2) 0.30546(19) 0.75469(14) 0.0242(5) Uani 1 1 d . . .
C19 C 1.0706(2) 0.27210(18) 0.72887(14) 0.0246(5) Uani 1 1 d . . .
C28 C 0.9912(3) 0.7658(2) 0.79241(18) 0.0378(6) Uani 1 1 d . . .
H28 H 1.0816 0.8266 0.8068 0.045 Uiso 1 1 calc R . .
C29 C 0.8684(3) 0.7838(2) 0.76192(16) 0.0291(5) Uani 1 1 d . . .
C10 C 0.2878(5) 0.4832(3) 0.4674(2) 0.0856(15) Uani 1 1 d . . .
H10 H 0.2966 0.4931 0.4153 0.103 Uiso 1 1 calc R . .
C15 C 0.7267(3) 0.7138(2) 0.9931(2) 0.0486(7) Uani 1 1 d . . .
H15 H 0.6600 0.7476 0.9857 0.058 Uiso 1 1 calc R . .
C7 C 0.2335(3) 0.6572(2) 0.52538(15) 0.0346(6) Uani 1 1 d . . .
C35 C 0.5756(3) 0.0439(2) 0.75127(16) 0.0319(5) Uani 1 1 d . . .
H35 H 0.6070 0.0352 0.7027 0.038 Uiso 1 1 calc R . .
C2 C 0.1430(5) 1.0055(3) 0.4596(2) 0.0777(13) Uani 1 1 d . . .
H2 H 0.0937 0.9554 0.4033 0.093 Uiso 1 1 calc R . .
C38 C 0.4710(2) 0.0691(2) 0.88975(15) 0.0286(5) Uani 1 1 d . . .
H38 H 0.4329 0.0774 0.9356 0.034 Uiso 1 1 calc R . .
C3 C 0.2647(3) 1.0757(2) 0.59426(16) 0.0359(6) Uani 1 1 d . . .
H3 H 0.3148 1.0804 0.6483 0.043 Uiso 1 1 calc R . .
C36 C 0.4871(3) -0.0553(2) 0.76337(17) 0.0348(6) Uani 1 1 d . . .
H36 H 0.4609 -0.1299 0.7240 0.042 Uiso 1 1 calc R . .
C6 C 0.2785(4) 0.7087(3) 0.4670(2) 0.0594(9) Uani 1 1 d . . .
H6 H 0.3166 0.6731 0.4280 0.071 Uiso 1 1 calc R . .
C37 C 0.4370(2) -0.0438(2) 0.83461(16) 0.0300(5) Uani 1 1 d . . .
C12 C 0.2525(3) 0.5040(2) 0.59031(16) 0.0374(6) Uani 1 1 d . . .
H12 H 0.2318 0.5339 0.6403 0.045 Uiso 1 1 calc R . .
C32 C 0.8782(3) 0.8968(2) 0.74726(17) 0.0356(6) Uani 1 1 d . . .
C11 C 0.3073(5) 0.3992(3) 0.4969(2) 0.0696(11) Uani 1 1 d . . .
H11 H 0.3330 0.3406 0.4682 0.084 Uiso 1 1 calc R . .
C4 C 0.2120(3) 0.8660(2) 0.52441(16) 0.0410(7) Uani 1 1 d . . .
C5 C 0.2667(4) 0.8137(3) 0.4668(2) 0.0620(10) Uani 1 1 d . . .
H5 H 0.2962 0.8488 0.4271 0.074 Uiso 1 1 calc R . .
C8 C 0.1754(3) 0.7084(2) 0.58209(19) 0.0452(7) Uani 1 1 d . . .
H8A H 0.1431 0.6722 0.6206 0.054 Uiso 1 1 calc R . .
C9 C 0.1648(4) 0.8139(3) 0.58208(19) 0.0490(7) Uani 1 1 d . . .
H9 H 0.1260 0.8494 0.6207 0.059 Uiso 1 1 calc R . .
C13 C 0.8226(3) 0.5925(2) 1.00860(19) 0.0441(7) Uani 1 1 d . . .
H13 H 0.8339 0.5248 1.0143 0.053 Uiso 1 1 calc R . .
C14 C 0.9278(3) 0.6901(2) 1.00872(19) 0.0470(7) Uani 1 1 d . . .
H14 H 1.0234 0.7020 1.0141 0.056 Uiso 1 1 calc R . .
C16 C 0.9345(3) 0.8857(2) 0.99880(18) 0.0436(7) Uani 1 1 d . . .
C17 C 1.0800(3) 0.9496(3) 1.0410(2) 0.0518(7) Uani 1 1 d . . .
H17 H 1.1337 0.9154 1.0684 0.062 Uiso 1 1 calc R . .
C1 C 0.1662(4) 1.1196(3) 0.49167(19) 0.0658(11) Uani 1 1 d . . .
H1A H 0.1341 1.1622 0.4605 0.079 Uiso 1 1 calc R . .
C40 C 0.3615(3) -0.1536(2) 0.85279(18) 0.0364(6) Uani 1 1 d . . .
C18 C 1.1449(3) 1.0646(2) 1.0421(2) 0.0529(8) Uani 1 1 d . . .
H18 H 1.2425 1.1084 1.0707 0.063 Uiso 1 1 calc R . .

loop_
_atom_site_aniso_label
_atom_site_aniso_U_11
_atom_site_aniso_U_22
_atom_site_aniso_U_33
_atom_site_aniso_U_23
_atom_site_aniso_U_13
_atom_site_aniso_U_12
Ni1 0.02175(16) 0.01708(16) 0.02621(17) 0.00964(12) 0.00926(12) 0.00899(12)
Ni2 0.0342(2) 0.0181(2) 0.0274(2) 0.00745(17) 0.01489(19) 0.00398(18)
O11 0.0250(8) 0.0252(8) 0.0271(8) 0.0109(7) 0.0072(7) 0.0082(7)
O3 0.0253(8) 0.0267(8) 0.0327(9) 0.0096(7) 0.0152(7) 0.0097(7)
O10 0.0372(9) 0.0221(8) 0.0274(8) 0.0089(7) 0.0112(7) 0.0126(7)
O5 0.0266(8) 0.0284(9) 0.0447(10) 0.0221(8) 0.0206(8) 0.0149(7)
O4 0.0268(8) 0.0215(8) 0.0318(9) 0.0082(7) 0.0125(7) 0.0097(7)
O6 0.0307(9) 0.0232(9) 0.0628(12) 0.0240(8) 0.0235(8) 0.0145(7)
O9 0.0485(11) 0.0289(9) 0.0320(9) 0.0119(7) 0.0013(8) 0.0124(8)
O1 0.0380(11) 0.0321(11) 0.122(2) 0.0479(12) 0.0224(12) 0.0118(9)
O2 0.0429(11) 0.0407(12) 0.1174(19) 0.0471(13) 0.0223(12) 0.0230(10)
O8 0.0457(11) 0.0290(9) 0.0418(10) 0.0207(8) 0.0118(9) 0.0071(8)
N1 0.0386(11) 0.0210(10) 0.0298(11) 0.0069(8) 0.0026(9) 0.0126(9)
N4 0.0341(11) 0.0262(10) 0.0319(11) 0.0143(8) 0.0147(9) 0.0167(9)
O12 0.0623(13) 0.0469(11) 0.0314(10) 0.0119(8) 0.0187(9) 0.0288(10)
N5 0.0414(13) 0.0222(11) 0.0513(14) 0.0126(10) 0.0238(11) 0.0033(9)
O7 0.0919(17) 0.0254(11) 0.0871(17) 0.0196(11) 0.0526(14) 0.0145(11)
N3 0.0590(14) 0.0267(11) 0.0335(11) 0.0174(9) 0.0216(10) 0.0270(10)
C24 0.0238(11) 0.0203(11) 0.0315(12) 0.0128(9) 0.0097(10) 0.0092(9)
C31 0.0262(11) 0.0189(11) 0.0266(11) 0.0093(9) 0.0124(9) 0.0091(9)
C22 0.0245(11) 0.0208(11) 0.0283(12) 0.0114(9) 0.0095(9) 0.0083(9)
C23 0.0245(11) 0.0239(12) 0.0293(12) 0.0121(9) 0.0108(10) 0.0108(9)
C21 0.0280(12) 0.0207(11) 0.0342(13) 0.0141(10) 0.0118(10) 0.0116(10)
N2 0.0718(16) 0.0227(11) 0.0328(12) 0.0071(9) 0.0007(11) 0.0237(11)
C30 0.0265(12) 0.0245(12) 0.0350(13) 0.0129(10) 0.0115(10) 0.0135(10)
C26 0.0285(12) 0.0223(11) 0.0305(12) 0.0135(10) 0.0138(10) 0.0120(10)
C33 0.0265(11) 0.0239(12) 0.0289(12) 0.0169(10) 0.0136(10) 0.0122(10)
C34 0.0247(11) 0.0207(11) 0.0332(12) 0.0148(10) 0.0106(10) 0.0111(9)
C27 0.0255(12) 0.0257(13) 0.0577(17) 0.0208(12) 0.0095(12) 0.0106(10)
N6 0.0428(13) 0.0258(11) 0.0559(14) 0.0130(10) 0.0256(11) 0.0009(10)
C25 0.0246(12) 0.0235(12) 0.0397(13) 0.0180(10) 0.0135(10) 0.0089(10)
C39 0.0239(11) 0.0240(11) 0.0301(12) 0.0139(10) 0.0088(10) 0.0112(9)
C41 0.0286(12) 0.0225(11) 0.0299(13) 0.0150(10) 0.0152(10) 0.0067(10)
C20 0.0219(11) 0.0226(11) 0.0304(12) 0.0116(9) 0.0086(9) 0.0094(9)
C19 0.0202(11) 0.0184(11) 0.0339(13) 0.0096(10) 0.0070(10) 0.0059(9)
C28 0.0277(13) 0.0254(13) 0.0611(17) 0.0215(12) 0.0126(12) 0.0069(11)
C29 0.0317(13) 0.0204(12) 0.0413(14) 0.0160(10) 0.0145(11) 0.0117(10)
C10 0.197(5) 0.078(2) 0.064(2) 0.055(2) 0.089(3) 0.104(3)
C15 0.0481(17) 0.0283(15) 0.074(2) 0.0198(14) 0.0357(16) 0.0097(13)
C7 0.0559(16) 0.0261(13) 0.0296(13) 0.0122(10) 0.0130(12) 0.0236(12)
C35 0.0351(13) 0.0264(13) 0.0400(14) 0.0127(11) 0.0203(11) 0.0131(11)
C2 0.135(3) 0.0320(17) 0.0399(17) 0.0023(13) -0.023(2) 0.036(2)
C38 0.0285(12) 0.0292(13) 0.0335(13) 0.0168(10) 0.0143(10) 0.0110(10)
C3 0.0504(16) 0.0266(13) 0.0293(13) 0.0063(10) 0.0020(12) 0.0214(12)
C36 0.0340(13) 0.0210(12) 0.0463(15) 0.0070(11) 0.0154(12) 0.0085(11)
C6 0.115(3) 0.0457(18) 0.0519(18) 0.0283(15) 0.0474(19) 0.052(2)
C37 0.0265(12) 0.0220(12) 0.0419(14) 0.0142(10) 0.0108(11) 0.0074(10)
C12 0.0606(17) 0.0404(15) 0.0330(14) 0.0212(12) 0.0247(13) 0.0341(14)
C32 0.0385(14) 0.0245(13) 0.0527(16) 0.0204(12) 0.0201(13) 0.0141(12)
C11 0.150(4) 0.062(2) 0.061(2) 0.0441(18) 0.071(2) 0.080(2)
C4 0.0669(18) 0.0238(13) 0.0313(13) 0.0077(11) 0.0038(13) 0.0242(13)
C5 0.121(3) 0.0447(18) 0.0491(18) 0.0300(15) 0.041(2) 0.049(2)
C8 0.071(2) 0.0382(15) 0.0489(17) 0.0258(13) 0.0323(15) 0.0333(15)
C9 0.077(2) 0.0412(16) 0.0473(17) 0.0176(13) 0.0278(16) 0.0386(16)
C13 0.0414(15) 0.0305(14) 0.0555(17) 0.0179(13) 0.0148(13) 0.0057(12)
C14 0.0376(15) 0.0371(16) 0.0607(19) 0.0184(14) 0.0164(14) 0.0057(13)
C16 0.0471(16) 0.0226(13) 0.0503(16) 0.0084(12) 0.0251(14) -0.0021(12)
C17 0.0505(18) 0.0354(16) 0.063(2) 0.0201(14) 0.0207(15) 0.0050(14)
C1 0.105(3) 0.0326(16) 0.0411(17) 0.0085(13) -0.0193(17) 0.0313(17)
C40 0.0337(14) 0.0275(14) 0.0496(16) 0.0169(12) 0.0152(12) 0.0098(11)
C18 0.0442(16) 0.0323(15) 0.065(2) 0.0147(14) 0.0179(15) -0.0045(13)

loop_
_atom_type_symbol
_atom_type_description
_atom_type_scat_dispersion_real
_atom_type_scat_dispersion_imag
_atom_type_scat_source
C C 0.0033 0.0016 'International Tables Vol C Tables 4.2.6.8 and 6.1.1.4'
H H 0.0000 0.0000 'International Tables Vol C Tables 4.2.6.8 and 6.1.1.4'
N N 0.0061 0.0033 'International Tables Vol C Tables 4.2.6.8 and 6.1.1.4'
Ni Ni 0.3393 1.1124 'International Tables Vol C Tables 4.2.6.8 and 6.1.1.4'
O O 0.0106 0.0060 'International Tables Vol C Tables 4.2.6.8 and 6.1.1.4'

loop_
_geom_angle_atom_site_label_1
_geom_angle_atom_site_label_2
_geom_angle_atom_site_label_3
_geom_angle
_geom_angle_site_symmetry_1
_geom_angle_site_symmetry_3
O5 Ni1 N1 101.44(8) 1_455 1_545
O5 Ni1 N4 89.20(7) 1_455 .
N1 Ni1 N4 95.76(8) 1_545 .
O5 Ni1 O11 88.87(6) 1_455 .
N1 Ni1 O11 86.46(7) 1_545 .
N4 Ni1 O11 177.31(7) . .
O5 Ni1 O4 158.53(6) 1_455 .
N1 Ni1 O4 100.03(7) 1_545 .
N4 Ni1 O4 88.39(7) . .
O11 Ni1 O4 92.73(6) . .
O5 Ni1 O3 97.76(6) 1_455 .
N1 Ni1 O3 160.57(7) 1_545 .
N4 Ni1 O3 87.46(7) . .
O11 Ni1 O3 90.95(6) . .
O4 Ni1 O3 60.82(6) . .
O5 Ni1 C33 128.36(7) 1_455 .
N1 Ni1 C33 130.17(8) 1_545 .
N4 Ni1 C33 87.53(7) . .
O11 Ni1 C33 92.20(6) . .
O4 Ni1 C33 30.20(6) . .
O3 Ni1 C33 30.62(6) . .
N5 Ni2 N5 180.0 2_667 .
N5 Ni2 O12 87.85(9) 2_667 .
N5 Ni2 O12 92.15(9) . .
N5 Ni2 O12 92.15(9) 2_667 2_667
N5 Ni2 O12 87.85(9) . 2_667
O12 Ni2 O12 180.000(1) . 2_667
N5 Ni2 O10 89.07(7) 2_667 2_667
N5 Ni2 O10 90.93(7) . 2_667
O12 Ni2 O10 88.00(7) . 2_667
O12 Ni2 O10 92.00(7) 2_667 2_667
N5 Ni2 O10 90.93(7) 2_667 .
N5 Ni2 O10 89.07(7) . .
O12 Ni2 O10 92.00(7) . .
O12 Ni2 O10 88.00(7) 2_667 .
O10 Ni2 O10 180.000(1) 2_667 .
C33 O3 Ni1 88.97(13) . .
C41 O10 Ni2 133.50(15) . .
C19 O5 Ni1 128.62(14) . 1_655
C33 O4 Ni1 89.64(13) . .
C3 N1 C1 104.7(2) . .
C3 N1 Ni1 123.81(16) . 1_565
C1 N1 Ni1 131.47(17) . 1_565
C12 N4 C11 104.5(2) . .
C12 N4 Ni1 123.97(16) . .
C11 N4 Ni1 130.54(17) . .
C15 N5 C13 105.6(2) . .
C15 N5 Ni2 124.6(2) . .
C13 N5 Ni2 129.71(17) . .
C12 N3 C10 105.2(2) . .
C12 N3 C7 128.7(2) . .
C10 N3 C7 125.9(2) . .
C23 C24 C25 118.8(2) . .
C23 C24 C26 123.58(19) . .
C25 C24 C26 117.58(19) . .
C30 C31 C26 120.0(2) . .
C30 C31 C33 116.96(19) . .
C26 C31 C33 122.78(19) . .
C23 C22 C21 118.4(2) . .
C23 C22 C34 125.39(19) . .
C21 C22 C34 116.10(19) . .
C24 C23 C22 121.1(2) . .
C20 C21 C22 121.1(2) . .
C3 N2 C2 106.6(2) . .
C3 N2 C4 125.4(2) . .
C2 N2 C4 127.9(2) . .
C29 C30 C31 121.2(2) . .
C27 C26 C31 117.8(2) . .
C27 C26 C24 118.5(2) . .
C31 C26 C24 123.7(2) . .
O4 C33 O3 120.6(2) . .
O4 C33 C31 120.29(19) . .
O3 C33 C31 119.09(19) . .
O4 C33 Ni1 60.16(11) . .
O3 C33 Ni1 60.41(11) . .
C31 C33 Ni1 177.60(15) . .
C39 C34 C35 117.7(2) . .
C39 C34 C22 125.8(2) . .
C35 C34 C22 116.32(19) . .
C28 C27 C26 121.8(2) . .
C15 N6 C14 106.5(2) . .
C15 N6 C16 125.4(3) . .
C14 N6 C16 128.1(2) . .
C20 C25 C24 120.9(2) . .
C38 C39 C34 119.6(2) . .
C38 C39 C41 116.97(19) . .
C34 C39 C41 123.33(19) . .
O9 C41 O10 124.9(2) . .
O9 C41 C39 117.54(19) . .
O10 C41 C39 117.5(2) . .
C21 C20 C25 119.5(2) . .
C21 C20 C19 120.17(19) . .
C25 C20 C19 120.34(19) . .
O5 C19 O6 125.0(2) . .
O5 C19 C20 116.65(18) . .
O6 C19 C20 118.37(19) . .
C27 C28 C29 120.3(2) . .
C28 C29 C30 118.7(2) . .
C28 C29 C32 121.2(2) . .
C30 C29 C32 120.1(2) . .
C11 C10 N3 107.2(3) . .
N5 C15 N6 111.8(3) . .
C8 C7 C6 120.5(2) . .
C8 C7 N3 120.7(2) . .
C6 C7 N3 118.7(2) . .
C36 C35 C34 122.2(2) . .
C1 C2 N2 106.2(3) . .
C37 C38 C39 121.6(2) . .
N1 C3 N2 112.1(2) . .
C35 C36 C37 119.7(2) . .
C7 C6 C5 119.4(3) . .
C36 C37 C38 118.9(2) . .
C36 C37 C40 117.8(2) . .
C38 C37 C40 123.0(2) . .
N4 C12 N3 113.1(2) . .
O2 C32 O1 123.0(2) . .
O2 C32 C29 124.0(2) . .
O1 C32 C29 113.0(2) . .
C10 C11 N4 110.0(2) . .
C5 C4 C9 120.7(2) . .
C5 C4 N2 119.6(3) . .
C9 C4 N2 119.7(2) . .
C4 C5 C6 120.1(3) . .
C7 C8 C9 119.9(3) . .
C4 C9 C8 119.4(3) . .
C14 C13 N5 109.6(2) . .
C13 C14 N6 106.5(3) . .
C18 C16 C17 120.5(3) 2_777 .
C18 C16 N6 120.0(3) 2_777 .
C17 C16 N6 119.5(3) . .
C18 C17 C16 119.4(3) . .
C2 C1 N1 110.4(2) . .
O7 C40 O8 123.1(2) . .
O7 C40 C37 123.9(2) . .
O8 C40 C37 113.0(2) . .
C16 C18 C17 120.1(3) 2_777 .

loop_
_geom_bond_atom_site_label_1
_geom_bond_atom_site_label_2
_geom_bond_distance
_geom_bond_site_symmetry_2
Ni1 O5 2.0254(15) 1_455
Ni1 N1 2.0411(19) 1_545
Ni1 N4 2.0467(18) .
Ni1 O11 2.0790(15) .
Ni1 O4 2.1562(15) .
Ni1 O3 2.1618(16) .
Ni1 C33 2.486(2) .
Ni2 N5 2.038(2) 2_667
Ni2 N5 2.038(2) .
Ni2 O12 2.0546(18) .
Ni2 O12 2.0546(18) 2_667
Ni2 O10 2.1632(15) 2_667
Ni2 O10 2.1632(15) .
O3 C33 1.266(3) .
O10 C41 1.268(3) .
O5 C19 1.256(3) .
O5 Ni1 2.0254(15) 1_655
O4 C33 1.250(3) .
O6 C19 1.257(3) .
O9 C41 1.247(3) .
O1 C32 1.320(3) .
O2 C32 1.193(3) .
O8 C40 1.324(3) .
N1 C3 1.310(3) .
N1 C1 1.363(3) .
N1 Ni1 2.0411(19) 1_565
N4 C12 1.299(3) .
N4 C11 1.352(3) .
N5 C15 1.302(3) .
N5 C13 1.372(4) .
O7 C40 1.199(3) .
N3 C12 1.333(3) .
N3 C10 1.353(4) .
N3 C7 1.430(3) .
C24 C23 1.391(3) .
C24 C25 1.396(3) .
C24 C26 1.491(3) .
C31 C30 1.393(3) .
C31 C26 1.404(3) .
C31 C33 1.501(3) .
C22 C23 1.394(3) .
C22 C21 1.398(3) .
C22 C34 1.491(3) .
C21 C20 1.382(3) .
N2 C3 1.332(3) .
N2 C2 1.362(4) .
N2 C4 1.432(3) .
C30 C29 1.389(3) .
C26 C27 1.394(3) .
C34 C39 1.400(3) .
C34 C35 1.405(3) .
C27 C28 1.379(3) .
N6 C15 1.347(4) .
N6 C14 1.365(4) .
N6 C16 1.424(3) .
C25 C20 1.383(3) .
C39 C38 1.391(3) .
C39 C41 1.516(3) .
C20 C19 1.503(3) .
C28 C29 1.386(3) .
C29 C32 1.487(3) .
C10 C11 1.336(4) .
C7 C8 1.369(4) .
C7 C6 1.373(4) .
C35 C36 1.374(3) .
C2 C1 1.337(4) .
C38 C37 1.390(3) .
C36 C37 1.388(3) .
C6 C5 1.381(4) .
C37 C40 1.489(3) .
C4 C5 1.360(4) .
C4 C9 1.374(4) .
C8 C9 1.380(4) .
C13 C14 1.346(4) .
C16 C18 1.371(4) 2_777
C16 C17 1.383(4) .
C17 C18 1.382(4) .
C18 C16 1.371(4) 2_777

loop_
_geom_torsion_atom_site_label_1
_geom_torsion_atom_site_label_2
_geom_torsion_atom_site_label_3
_geom_torsion_atom_site_label_4
_geom_torsion
_geom_torsion_site_symmetry_1
_geom_torsion_site_symmetry_2
_geom_torsion_site_symmetry_3
_geom_torsion_site_symmetry_4
O5 Ni1 O3 C33 -178.29(12) 1_455 . . .
N1 Ni1 O3 C33 10.7(3) 1_545 . . .
N4 Ni1 O3 C33 -89.45(13) . . . .
O11 Ni1 O3 C33 92.72(12) . . . .
O4 Ni1 O3 C33 0.12(11) . . . .
N5 Ni2 O10 C41 -98.1(2) 2_667 . . .
N5 Ni2 O10 C41 81.9(2) . . . .
O12 Ni2 O10 C41 174.0(2) . . . .
O12 Ni2 O10 C41 -6.0(2) 2_667 . . .
O10 Ni2 O10 C41 46(100) 2_667 . . .
O5 Ni1 O4 C33 4.2(2) 1_455 . . .
N1 Ni1 O4 C33 -176.57(12) 1_545 . . .
N4 Ni1 O4 C33 87.86(13) . . . .
O11 Ni1 O4 C33 -89.69(12) . . . .
O3 Ni1 O4 C33 -0.12(11) . . . .
O5 Ni1 N4 C12 46.6(2) 1_455 . . .
N1 Ni1 N4 C12 148.0(2) 1_545 . . .
O11 Ni1 N4 C12 2.5(16) . . . .
O4 Ni1 N4 C12 -112.1(2) . . . .
O3 Ni1 N4 C12 -51.2(2) . . . .
C33 Ni1 N4 C12 -81.9(2) . . . .
O5 Ni1 N4 C11 -146.4(3) 1_455 . . .
N1 Ni1 N4 C11 -45.0(3) 1_545 . . .
O11 Ni1 N4 C11 169.5(14) . . . .
O4 Ni1 N4 C11 54.9(3) . . . .
O3 Ni1 N4 C11 115.8(3) . . . .
C33 Ni1 N4 C11 85.1(3) . . . .
N5 Ni2 N5 C15 152(31) 2_667 . . .
O12 Ni2 N5 C15 51.2(2) . . . .
O12 Ni2 N5 C15 -128.8(2) 2_667 . . .
O10 Ni2 N5 C15 -36.8(2) 2_667 . . .
O10 Ni2 N5 C15 143.2(2) . . . .
N5 Ni2 N5 C13 -33(31) 2_667 . . .
O12 Ni2 N5 C13 -133.1(2) . . . .
O12 Ni2 N5 C13 46.9(2) 2_667 . . .
O10 Ni2 N5 C13 138.9(2) 2_667 . . .
O10 Ni2 N5 C13 -41.1(2) . . . .
C25 C24 C23 C22 -2.7(3) . . . .
C26 C24 C23 C22 175.0(2) . . . .
C21 C22 C23 C24 4.5(3) . . . .
C34 C22 C23 C24 -172.5(2) . . . .
C23 C22 C21 C20 -3.0(3) . . . .
C34 C22 C21 C20 174.2(2) . . . .
C26 C31 C30 C29 1.7(3) . . . .
C33 C31 C30 C29 -172.3(2) . . . .
C30 C31 C26 C27 2.5(3) . . . .
C33 C31 C26 C27 176.2(2) . . . .
C30 C31 C26 C24 -174.7(2) . . . .
C33 C31 C26 C24 -1.1(3) . . . .
C23 C24 C26 C27 145.8(2) . . . .
C25 C24 C26 C27 -36.5(3) . . . .
C23 C24 C26 C31 -37.0(3) . . . .
C25 C24 C26 C31 140.7(2) . . . .
Ni1 O4 C33 O3 0.2(2) . . . .
Ni1 O4 C33 C31 -177.28(17) . . . .
Ni1 O3 C33 O4 -0.2(2) . . . .
Ni1 O3 C33 C31 177.31(17) . . . .
C30 C31 C33 O4 122.2(2) . . . .
C26 C31 C33 O4 -51.6(3) . . . .
C30 C31 C33 O3 -55.3(3) . . . .
C26 C31 C33 O3 130.9(2) . . . .
C30 C31 C33 Ni1 22(4) . . . .
C26 C31 C33 Ni1 -152(4) . . . .
O5 Ni1 C33 O4 -178.06(11) 1_455 . . .
N1 Ni1 C33 O4 4.42(16) 1_545 . . .
N4 Ni1 C33 O4 -91.03(13) . . . .
O11 Ni1 C33 O4 91.65(12) . . . .
O3 Ni1 C33 O4 179.8(2) . . . .
O5 Ni1 C33 O3 2.15(15) 1_455 . . .
N1 Ni1 C33 O3 -175.36(11) 1_545 . . .
N4 Ni1 C33 O3 89.18(12) . . . .
O11 Ni1 C33 O3 -88.14(12) . . . .
O4 Ni1 C33 O3 -179.8(2) . . . .
O5 Ni1 C33 C31 -77(4) 1_455 . . .
N1 Ni1 C33 C31 106(4) 1_545 . . .
N4 Ni1 C33 C31 10(4) . . . .
O11 Ni1 C33 C31 -167(4) . . . .
O4 Ni1 C33 C31 102(4) . . . .
O3 Ni1 C33 C31 -79(4) . . . .
C23 C22 C34 C39 -48.5(3) . . . .
C21 C22 C34 C39 134.5(2) . . . .
C23 C22 C34 C35 137.2(2) . . . .
C21 C22 C34 C35 -39.8(3) . . . .
C31 C26 C27 C28 -4.3(4) . . . .
C24 C26 C27 C28 173.0(2) . . . .
C23 C24 C25 C20 -0.6(3) . . . .
C26 C24 C25 C20 -178.4(2) . . . .
C35 C34 C39 C38 5.6(3) . . . .
C22 C34 C39 C38 -168.7(2) . . . .
C35 C34 C39 C41 -178.7(2) . . . .
C22 C34 C39 C41 7.0(3) . . . .
Ni2 O10 C41 O9 -12.4(3) . . . .
Ni2 O10 C41 C39 164.22(14) . . . .
C38 C39 C41 O9 75.2(3) . . . .
C34 C39 C41 O9 -100.7(3) . . . .
C38 C39 C41 O10 -101.7(2) . . . .
C34 C39 C41 O10 82.4(3) . . . .
C22 C21 C20 C25 -0.2(3) . . . .
C22 C21 C20 C19 -178.7(2) . . . .
C24 C25 C20 C21 2.1(3) . . . .
C24 C25 C20 C19 -179.5(2) . . . .
Ni1 O5 C19 O6 -6.3(3) 1_655 . . .
Ni1 O5 C19 C20 173.67(14) 1_655 . . .
C21 C20 C19 O5 166.8(2) . . . .
C25 C20 C19 O5 -11.7(3) . . . .
C21 C20 C19 O6 -13.2(3) . . . .
C25 C20 C19 O6 168.3(2) . . . .
C26 C27 C28 C29 1.9(4) . . . .
C27 C28 C29 C30 2.4(4) . . . .
C27 C28 C29 C32 -176.8(3) . . . .
C31 C30 C29 C28 -4.2(4) . . . .
C31 C30 C29 C32 175.0(2) . . . .
C12 N3 C10 C11 -0.3(5) . . . .
C7 N3 C10 C11 174.8(3) . . . .
C13 N5 C15 N6 -0.5(3) . . . .
Ni2 N5 C15 N6 176.01(18) . . . .
C14 N6 C15 N5 0.7(3) . . . .
C16 N6 C15 N5 -177.5(3) . . . .
C12 N3 C7 C8 -16.9(4) . . . .
C10 N3 C7 C8 169.2(4) . . . .
C12 N3 C7 C6 161.2(3) . . . .
C10 N3 C7 C6 -12.8(5) . . . .
C39 C34 C35 C36 -5.8(3) . . . .
C22 C34 C35 C36 169.0(2) . . . .
C3 N2 C2 C1 -0.4(4) . . . .
C4 N2 C2 C1 -179.5(3) . . . .
C34 C39 C38 C37 -0.9(3) . . . .
C41 C39 C38 C37 -176.9(2) . . . .
C1 N1 C3 N2 0.2(3) . . . .
Ni1 N1 C3 N2 -177.28(18) 1_565 . . .
C2 N2 C3 N1 0.1(4) . . . .
C4 N2 C3 N1 179.2(3) . . . .
C34 C35 C36 C37 1.2(4) . . . .
C8 C7 C6 C5 1.0(5) . . . .
N3 C7 C6 C5 -177.1(3) . . . .
C35 C36 C37 C38 3.7(4) . . . .
C35 C36 C37 C40 -170.3(2) . . . .
C39 C38 C37 C36 -3.9(3) . . . .
C39 C38 C37 C40 169.8(2) . . . .
C11 N4 C12 N3 0.4(4) . . . .
Ni1 N4 C12 N3 170.22(18) . . . .
C10 N3 C12 N4 -0.1(4) . . . .
C7 N3 C12 N4 -175.0(2) . . . .
C28 C29 C32 O2 179.7(3) . . . .
C30 C29 C32 O2 0.5(4) . . . .
C28 C29 C32 O1 1.5(4) . . . .
C30 C29 C32 O1 -177.6(2) . . . .
N3 C10 C11 N4 0.5(5) . . . .
C12 N4 C11 C10 -0.6(5) . . . .
Ni1 N4 C11 C10 -169.4(3) . . . .
C3 N2 C4 C5 -123.9(3) . . . .
C2 N2 C4 C5 55.0(5) . . . .
C3 N2 C4 C9 55.0(4) . . . .
C2 N2 C4 C9 -126.1(4) . . . .
C9 C4 C5 C6 -1.5(5) . . . .
N2 C4 C5 C6 177.4(3) . . . .
C7 C6 C5 C4 0.5(6) . . . .
C6 C7 C8 C9 -1.5(5) . . . .
N3 C7 C8 C9 176.5(3) . . . .
C5 C4 C9 C8 1.1(5) . . . .
N2 C4 C9 C8 -177.9(3) . . . .
C7 C8 C9 C4 0.4(5) . . . .
C15 N5 C13 C14 0.1(3) . . . .
Ni2 N5 C13 C14 -176.2(2) . . . .
N5 C13 C14 N6 0.4(3) . . . .
C15 N6 C14 C13 -0.6(3) . . . .
C16 N6 C14 C13 177.6(3) . . . .
C15 N6 C16 C18 -26.8(4) . . . 2_777
C14 N6 C16 C18 155.3(3) . . . 2_777
C15 N6 C16 C17 152.0(3) . . . .
C14 N6 C16 C17 -25.8(4) . . . .
C18 C16 C17 C18 0.4(5) 2_777 . . .
N6 C16 C17 C18 -178.4(3) . . . .
N2 C2 C1 N1 0.6(5) . . . .
C3 N1 C1 C2 -0.5(4) . . . .
Ni1 N1 C1 C2 176.7(3) 1_565 . . .
C36 C37 C40 O7 -4.6(4) . . . .
C38 C37 C40 O7 -178.3(3) . . . .
C36 C37 C40 O8 174.6(2) . . . .
C38 C37 C40 O8 0.9(3) . . . .
C16 C17 C18 C16 -0.4(5) . . . 2_777

_cod_database_fobs_code 1560798
